data_9007671
loop_
_publ_author_name
'Lyman, P. S.'
'Prewitt, C. T.'

_publ_section_title
;
 Room- and high-pressure crystal chemistry of CoAs and FeAs
 Note: anisoB's taken from ICSD
 Sample: P = 6.10 GPa
;
_journal_issue 1
_journal_name_full 'Acta Crystallographica, Section B'
_journal_page_first 14
_journal_page_last 20
_journal_paper_doi 10.1107/S0108768184001695
_journal_volume 40
_journal_year 1984
_chemical_compound_source Synthetic
_chemical_formula_sum 'As Fe'
_chemical_name_mineral Westerveldite
_space_group_IT_number 62
_symmetry_space_group_name_Hall '-P 2c 2n'
_symmetry_space_group_name_H-M 'P n a m'
_cell_angle_alpha 90
_cell_angle_beta 90
_cell_angle_gamma 90
_cell_length_a 5.403
_cell_length_b 5.9488
_cell_length_c 3.2902
_cell_formula_units_Z 4
_cell_volume 105.752
_database_code_amcsd 0009800
_diffrn_ambient_pressure 6.1e+06
_exptl_crystal_density_diffrn 8.213
_cod_original_formula_sum 'Fe As'
_cod_database_code 9007671

loop_
_space_group_symop_operation_xyz
x,y,z
x,y,1/2-z
-x,-y,1/2+z
1/2-x,1/2+y,1/2+z
1/2+x,1/2-y,1/2-z
1/2+x,1/2-y,z
1/2-x,1/2+y,-z
-x,-y,-z

loop_
_atom_site_aniso_label
_atom_site_aniso_U_11
_atom_site_aniso_U_22
_atom_site_aniso_U_33
_atom_site_aniso_U_12
_atom_site_aniso_U_13
_atom_site_aniso_U_23
Fe 0.01035 0.00896 0.01207 0.00179 0.00000 0.00000
As 0.01331 0.00717 0.00877 0.00000 0.00000 0.00000

loop_
_atom_site_label
_atom_site_fract_x
_atom_site_fract_y
_atom_site_fract_z
Fe 0.00290 0.19840 0.25000
As 0.19730 0.57520 0.25000

loop_
_cod_related_entry_id
_cod_related_entry_database
_cod_related_entry_code
1 AMCSD 0009800
